data_7218235
loop_
_publ_author_name
'Yao, Ching-Fa'
'Kotipalli, Trimurtulu'
'Donala, Janreddy'
'Kavala, Veerababurao'
'Kuo, Chun-Wei'
'Chen, Mei-Ling'
'Kuo, Ting-Shen'
'He, Chiu-Hui'

_publ_section_title
;
 BF3&#x2022;OEt2-mediated one pot synthesis of
 10-indolyldibenzo[b,f]azepine derivatives via tandem ring expansion and
 C-C bond formation
;
_journal_name_full 'RSC Adv.'
_journal_paper_doi 10.1039/C4RA08723B
_journal_year 2014
_chemical_formula_moiety 'C34 H32 N4 O4'
_chemical_formula_sum 'C34 H32 N4 O4'
_chemical_formula_weight 560.64
_chemical_name_systematic
;
 ?
;
_space_group_IT_number 2
_symmetry_cell_setting triclinic
_symmetry_space_group_name_Hall '-P 1'
_symmetry_space_group_name_H-M 'P -1'
_atom_sites_solution_hydrogens geom
_atom_sites_solution_primary direct
_atom_sites_solution_secondary difmap
_audit_creation_method SHELXL-97
_cell_angle_alpha 67.852(4)
_cell_angle_beta 80.937(4)
_cell_angle_gamma 81.886(5)
_cell_formula_units_Z 2
_cell_length_a 10.786(3)
_cell_length_b 11.071(3)
_cell_length_c 12.689(3)
_cell_measurement_reflns_used 0
_cell_measurement_temperature 200(2)
_cell_measurement_theta_max 0
_cell_measurement_theta_min 0
_cell_volume 1380.3(6)
_computing_molecular_graphics 'Ortep-3 for Windows (Farrugia, 1997)'
_computing_publication_material 'WinGX publication routines (Farrugia, 1999)'
_computing_structure_refinement 'SHELXL-97 (Sheldrick, 1997)'
_computing_structure_solution 'SHELXS-86 (Sheldrick, 1986)'
_diffrn_ambient_temperature 200(2)
_diffrn_measured_fraction_theta_full 0.987
_diffrn_measured_fraction_theta_max 0.987
_diffrn_radiation_monochromator graphite
_diffrn_radiation_source 'fine-focus sealed tube'
_diffrn_radiation_type MoK\a
_diffrn_radiation_wavelength 0.71073
_diffrn_reflns_av_R_equivalents 0.0561
_diffrn_reflns_av_sigmaI/netI 0.0943
_diffrn_reflns_limit_h_max 12
_diffrn_reflns_limit_h_min -12
_diffrn_reflns_limit_k_max 13
_diffrn_reflns_limit_k_min -13
_diffrn_reflns_limit_l_max 15
_diffrn_reflns_limit_l_min -15
_diffrn_reflns_number 10954
_diffrn_reflns_theta_full 25.00
_diffrn_reflns_theta_max 25.00
_diffrn_reflns_theta_min 1.74
_exptl_absorpt_coefficient_mu 0.090
_exptl_absorpt_correction_T_max 0.9973
_exptl_absorpt_correction_T_min 0.9788
_exptl_absorpt_correction_type multi-scan
_exptl_crystal_colour colorless
_exptl_crystal_density_diffrn 1.349
_exptl_crystal_density_method 'not measured'
_exptl_crystal_description prism
_exptl_crystal_F_000 592
_exptl_crystal_size_max 0.24
_exptl_crystal_size_mid 0.13
_exptl_crystal_size_min 0.03
_refine_diff_density_max 0.298
_refine_diff_density_min -0.303
_refine_diff_density_rms 0.082
_refine_ls_extinction_method none
_refine_ls_goodness_of_fit_ref 1.012
_refine_ls_hydrogen_treatment constr
_refine_ls_matrix_type full
_refine_ls_number_parameters 379
_refine_ls_number_reflns 4790
_refine_ls_number_restraints 0
_refine_ls_restrained_S_all 1.012
_refine_ls_R_factor_all 0.1140
_refine_ls_R_factor_gt 0.0592
_refine_ls_shift/su_max 0.000
_refine_ls_shift/su_mean 0.000
_refine_ls_structure_factor_coef Fsqd
_refine_ls_weighting_details 'calc w=1/[\s^2^(Fo^2^)+(0.0988P)^2^+0.0000P] where P=(Fo^2^+2Fc^2^)/3'
_refine_ls_weighting_scheme calc
_refine_ls_wR_factor_gt 0.1432
_refine_ls_wR_factor_ref 0.1950
_reflns_number_gt 2814
_reflns_number_total 4790
_reflns_threshold_expression >2sigma(I)
_cod_data_source_file c4ra08723b2.cif
_cod_data_source_block ch15119
_cod_original_cell_volume 1380.4(6)
_cod_database_code 7218235

loop_
_symmetry_equiv_pos_as_xyz
'x, y, z'
'-x, -y, -z'

loop_
_atom_site_label
_atom_site_type_symbol
_atom_site_fract_x
_atom_site_fract_y
_atom_site_fract_z
_atom_site_U_iso_or_equiv
_atom_site_adp_type
_atom_site_occupancy
_atom_site_symmetry_multiplicity
_atom_site_calc_flag
_atom_site_refinement_flags
C1 C 1.2690(3) 0.1831(4) 0.5322(4) 0.0423(10) Uani 1 1 d .
C2 C 1.1732(3) 0.3960(4) 0.4344(3) 0.0294(9) Uani 1 1 d .
C3 C 1.1520(3) 0.5263(3) 0.4266(3) 0.0319(9) Uani 1 1 d .
H3 H 1.2000 0.5571 0.4665 0.038 Uiso 1 1 calc R
C4 C 1.0620(3) 0.6113(3) 0.3616(3) 0.0302(9) Uani 1 1 d .
H4 H 1.0476 0.7000 0.3562 0.036 Uiso 1 1 calc R
C5 C 0.9930(3) 0.5627(3) 0.3042(3) 0.0258(8) Uani 1 1 d .
C6 C 1.0143(3) 0.4323(3) 0.3100(3) 0.0239(8) Uani 1 1 d .
C7 C 1.1083(3) 0.3480(3) 0.3759(3) 0.0272(8) Uani 1 1 d .
H7 H 1.1260 0.2601 0.3795 0.033 Uiso 1 1 calc R
C8 C 0.9280(3) 0.4138(3) 0.2422(3) 0.0238(8) Uani 1 1 d .
C9 C 0.8585(3) 0.5307(3) 0.2009(3) 0.0268(8) Uani 1 1 d .
H9 H 0.7936 0.5472 0.1533 0.032 Uiso 1 1 calc R
C10 C 0.8516(3) 0.7573(3) 0.1980(3) 0.0263(8) Uani 1 1 d .
C11 C 0.9395(3) 0.8490(3) 0.1653(3) 0.0313(9) Uani 1 1 d .
H11 H 1.0262 0.8203 0.1715 0.038 Uiso 1 1 calc R
C12 C 0.9022(3) 0.9809(3) 0.1242(3) 0.0357(9) Uani 1 1 d .
H12 H 0.9628 1.0424 0.1059 0.043 Uiso 1 1 calc R
C13 C 0.7779(4) 1.0247(4) 0.1092(3) 0.0378(10) Uani 1 1 d .
H13 H 0.7527 1.1159 0.0794 0.045 Uiso 1 1 calc R
C14 C 0.6904(3) 0.9342(3) 0.1382(3) 0.0350(9) Uani 1 1 d .
H14 H 0.6050 0.9642 0.1261 0.042 Uiso 1 1 calc R
C15 C 0.7241(3) 0.8011(3) 0.1843(3) 0.0284(8) Uani 1 1 d .
C16 C 0.6195(3) 0.7144(3) 0.2145(3) 0.0284(8) Uani 1 1 d .
C17 C 0.5078(4) 0.5338(4) 0.3509(4) 0.0465(11) Uani 1 1 d .
C18 C 0.9208(3) 0.2952(3) 0.2126(3) 0.0237(8) Uani 1 1 d .
H18 H 1.0007 0.2868 0.1629 0.028 Uiso 1 1 calc R
C19 C 0.9177(3) 0.1647(3) 0.3174(3) 0.0267(8) Uani 1 1 d .
H19A H 0.8977 0.0956 0.2927 0.032 Uiso 1 1 calc R
H19B H 1.0030 0.1398 0.3427 0.032 Uiso 1 1 calc R
C20 C 0.8256(3) 0.1678(3) 0.4174(3) 0.0244(8) Uani 1 1 d .
C21 C 0.8626(3) 0.1285(3) 0.5267(3) 0.0268(8) Uani 1 1 d .
H21 H 0.9494 0.1048 0.5363 0.032 Uiso 1 1 calc R
C22 C 0.7775(3) 0.1228(3) 0.6216(3) 0.0288(9) Uani 1 1 d .
C23 C 0.7412(4) 0.0886(4) 0.8213(3) 0.0469(11) Uani 1 1 d .
C24 C 0.6514(3) 0.1585(4) 0.6099(3) 0.0354(9) Uani 1 1 d .
H24 H 0.5919 0.1543 0.6746 0.042 Uiso 1 1 calc R
C25 C 0.6136(3) 0.2010(4) 0.5010(3) 0.0370(10) Uani 1 1 d .
H25 H 0.5268 0.2266 0.4923 0.044 Uiso 1 1 calc R
C26 C 0.6977(3) 0.2075(3) 0.4041(3) 0.0312(9) Uani 1 1 d .
C27 C 0.6883(3) 0.2947(3) 0.1861(3) 0.0261(8) Uani 1 1 d .
C28 C 0.8143(3) 0.3178(3) 0.1391(3) 0.0233(8) Uani 1 1 d .
C29 C 0.8443(3) 0.3653(3) 0.0220(3) 0.0283(8) Uani 1 1 d .
H29 H 0.9296 0.3795 -0.0083 0.034 Uiso 1 1 calc R
C30 C 0.7554(3) 0.3932(3) -0.0532(3) 0.0297(9) Uani 1 1 d .
H30 H 0.7790 0.4266 -0.1336 0.036 Uiso 1 1 calc R
C31 C 0.6309(3) 0.3714(3) -0.0088(3) 0.0286(8) Uani 1 1 d .
H31 H 0.5687 0.3910 -0.0596 0.034 Uiso 1 1 calc R
C32 C 0.5960(3) 0.3217(3) 0.1081(3) 0.0247(8) Uani 1 1 d .
C33 C 0.4614(3) 0.2960(3) 0.1516(3) 0.0299(9) Uani 1 1 d .
C34 C 0.2604(3) 0.2544(4) 0.1162(4) 0.0422(11) Uani 1 1 d .
N1 N 0.8946(2) 0.6227(3) 0.2372(2) 0.0266(7) Uani 1 1 d .
N2 N 0.6046(3) 0.6256(3) 0.3185(3) 0.0337(8) Uani 1 1 d .
N3 N 0.6448(2) 0.2458(3) 0.3012(2) 0.0376(8) Uani 1 1 d .
N4 N 0.3941(2) 0.2693(3) 0.0841(3) 0.0342(8) Uani 1 1 d .
O1 O 1.2620(2) 0.3203(2) 0.5068(2) 0.0367(7) Uani 1 1 d .
O2 O 0.5475(2) 0.7300(3) 0.1427(2) 0.0441(7) Uani 1 1 d .
O3 O 0.8265(2) 0.0795(2) 0.7252(2) 0.0370(7) Uani 1 1 d .
O4 O 0.4116(2) 0.2988(3) 0.2465(2) 0.0448(7) Uani 1 1 d .
H1A H 1.3007 0.1568 0.4639 0.054 Uiso 1 1 d R
H1B H 1.3263 0.1356 0.5817 0.054 Uiso 1 1 d R
H1C H 1.1816 0.1477 0.5731 0.054 Uiso 1 1 d R
H2' H 0.6527 0.6341 0.3718 0.054 Uiso 1 1 d R
H3' H 0.5546 0.2668 0.3115 0.054 Uiso 1 1 d R
H4' H 0.4339 0.2583 0.0126 0.054 Uiso 1 1 d R
H17A H 0.5215 0.5082 0.2881 0.054 Uiso 1 1 d R
H17B H 0.5213 0.4596 0.4324 0.054 Uiso 1 1 d R
H17C H 0.4287 0.5964 0.3719 0.054 Uiso 1 1 d R
H23A H 0.7004 0.1811 0.8099 0.054 Uiso 1 1 d R
H23B H 0.7918 0.0392 0.8885 0.054 Uiso 1 1 d R
H23C H 0.6675 0.0225 0.8343 0.054 Uiso 1 1 d R
H34A H 0.2462 0.1771 0.1914 0.054 Uiso 1 1 d R
H34B H 0.2300 0.2164 0.0659 0.054 Uiso 1 1 d R
H34C H 0.2118 0.3331 0.1266 0.054 Uiso 1 1 d R

loop_
_atom_site_aniso_label
_atom_site_aniso_U_11
_atom_site_aniso_U_22
_atom_site_aniso_U_33
_atom_site_aniso_U_23
_atom_site_aniso_U_13
_atom_site_aniso_U_12
C1 0.036(2) 0.046(3) 0.043(3) -0.010(2) -0.0173(19) 0.0008(18)
C2 0.0208(17) 0.043(2) 0.023(2) -0.0088(18) -0.0045(16) -0.0066(15)
C3 0.0256(19) 0.045(2) 0.030(2) -0.0145(19) -0.0035(17) -0.0129(16)
C4 0.0282(19) 0.033(2) 0.031(2) -0.0117(18) -0.0030(17) -0.0092(15)
C5 0.0209(17) 0.031(2) 0.025(2) -0.0082(17) -0.0026(15) -0.0050(14)
C6 0.0191(17) 0.033(2) 0.020(2) -0.0091(16) -0.0040(15) -0.0037(14)
C7 0.0236(18) 0.032(2) 0.024(2) -0.0078(17) -0.0027(16) -0.0041(15)
C8 0.0163(16) 0.033(2) 0.027(2) -0.0153(17) -0.0028(15) -0.0053(14)
C9 0.0198(17) 0.036(2) 0.029(2) -0.0150(17) -0.0038(16) -0.0069(15)
C10 0.0329(19) 0.028(2) 0.021(2) -0.0113(16) -0.0046(16) -0.0026(15)
C11 0.030(2) 0.032(2) 0.032(2) -0.0109(18) -0.0027(17) -0.0089(15)
C12 0.046(2) 0.035(2) 0.031(2) -0.0161(19) 0.0001(19) -0.0139(18)
C13 0.053(2) 0.032(2) 0.032(2) -0.0150(19) -0.008(2) 0.0011(18)
C14 0.038(2) 0.036(2) 0.034(2) -0.0154(19) -0.0087(18) 0.0011(17)
C15 0.0325(19) 0.031(2) 0.024(2) -0.0103(17) -0.0081(16) -0.0024(15)
C16 0.0245(18) 0.038(2) 0.028(2) -0.0182(19) -0.0052(17) -0.0001(15)
C17 0.043(2) 0.054(3) 0.044(3) -0.018(2) 0.003(2) -0.0186(19)
C18 0.0183(16) 0.0306(19) 0.023(2) -0.0106(16) -0.0023(15) -0.0021(14)
C19 0.0248(18) 0.0256(19) 0.032(2) -0.0123(17) -0.0078(16) 0.0003(14)
C20 0.0271(18) 0.0253(19) 0.023(2) -0.0096(16) -0.0063(16) -0.0022(14)
C21 0.0274(18) 0.0247(19) 0.029(2) -0.0087(16) -0.0078(17) -0.0008(14)
C22 0.034(2) 0.031(2) 0.020(2) -0.0050(17) -0.0077(17) -0.0054(15)
C23 0.045(2) 0.069(3) 0.026(2) -0.015(2) -0.007(2) -0.006(2)
C24 0.031(2) 0.048(2) 0.025(2) -0.0127(19) 0.0001(17) -0.0024(17)
C25 0.0259(19) 0.055(3) 0.031(2) -0.016(2) -0.0077(18) 0.0002(17)
C26 0.0259(19) 0.041(2) 0.029(2) -0.0127(18) -0.0066(17) -0.0037(15)
C27 0.0266(18) 0.029(2) 0.024(2) -0.0120(16) -0.0064(16) 0.0023(14)
C28 0.0200(17) 0.0270(19) 0.028(2) -0.0132(17) -0.0059(15) -0.0051(14)
C29 0.0246(18) 0.034(2) 0.028(2) -0.0130(18) -0.0028(16) -0.0059(15)
C30 0.0301(19) 0.036(2) 0.021(2) -0.0054(17) -0.0051(16) -0.0076(15)
C31 0.0284(19) 0.032(2) 0.027(2) -0.0088(17) -0.0120(17) -0.0017(15)
C32 0.0205(17) 0.032(2) 0.025(2) -0.0118(17) -0.0076(15) -0.0022(14)
C33 0.0232(18) 0.039(2) 0.028(2) -0.0117(18) -0.0053(17) -0.0006(15)
C34 0.0233(19) 0.052(3) 0.054(3) -0.019(2) -0.0046(19) -0.0132(17)
N1 0.0269(15) 0.0253(16) 0.0309(18) -0.0109(14) -0.0099(14) -0.0032(12)
N2 0.0291(16) 0.0415(19) 0.033(2) -0.0121(16) -0.0071(15) -0.0112(13)
N3 0.0204(15) 0.072(2) 0.0191(19) -0.0158(17) -0.0026(13) -0.0022(14)
N4 0.0207(15) 0.052(2) 0.034(2) -0.0176(16) -0.0074(14) -0.0062(13)
O1 0.0301(14) 0.0455(16) 0.0376(17) -0.0134(13) -0.0183(12) -0.0016(11)
O2 0.0393(15) 0.0640(19) 0.0348(17) -0.0180(14) -0.0169(13) -0.0094(13)
O3 0.0384(14) 0.0499(17) 0.0213(15) -0.0084(13) -0.0100(12) -0.0047(12)
O4 0.0231(13) 0.083(2) 0.0329(17) -0.0262(16) -0.0046(12) -0.0050(13)

loop_
_atom_type_symbol
_atom_type_description
_atom_type_scat_dispersion_real
_atom_type_scat_dispersion_imag
_atom_type_scat_source
C C 0.0033 0.0016 'International Tables Vol C Tables 4.2.6.8 and 6.1.1.4'
H H 0.0000 0.0000 'International Tables Vol C Tables 4.2.6.8 and 6.1.1.4'
N N 0.0061 0.0033 'International Tables Vol C Tables 4.2.6.8 and 6.1.1.4'
O O 0.0106 0.0060 'International Tables Vol C Tables 4.2.6.8 and 6.1.1.4'

loop_
_geom_angle_atom_site_label_1
_geom_angle_atom_site_label_2
_geom_angle_atom_site_label_3
_geom_angle
O1 C1 H1A 113.8
O1 C1 H1B 113.8
H1A C1 H1B 101.2
O1 C1 H1C 109.6
H1A C1 H1C 112.7
H1B C1 H1C 105.3
C7 C2 O1 123.6(3)
C7 C2 C3 121.5(3)
O1 C2 C3 114.8(3)
C4 C3 C2 121.0(3)
C4 C3 H3 119.5
C2 C3 H3 119.5
C3 C4 C5 118.0(3)
C3 C4 H4 121.0
C5 C4 H4 121.0
N1 C5 C4 130.7(3)
N1 C5 C6 107.5(3)
C4 C5 C6 121.8(3)
C5 C6 C7 119.0(3)
C5 C6 C8 107.8(3)
C7 C6 C8 133.1(3)
C2 C7 C6 118.7(3)
C2 C7 H7 120.7
C6 C7 H7 120.7
C9 C8 C6 105.8(3)
C9 C8 C18 125.5(3)
C6 C8 C18 128.5(3)
C8 C9 N1 111.3(3)
C8 C9 H9 124.3
N1 C9 H9 124.3
C11 C10 C15 119.0(3)
C11 C10 N1 118.7(3)
C15 C10 N1 122.1(3)
C12 C11 C10 120.7(3)
C12 C11 H11 119.6
C10 C11 H11 119.6
C13 C12 C11 120.6(3)
C13 C12 H12 119.7
C11 C12 H12 119.7
C12 C13 C14 119.1(3)
C12 C13 H13 120.5
C14 C13 H13 120.5
C13 C14 C15 121.6(3)
C13 C14 H14 119.2
C15 C14 H14 119.2
C14 C15 C10 118.8(3)
C14 C15 C16 116.1(3)
C10 C15 C16 125.1(3)
O2 C16 N2 121.8(3)
O2 C16 C15 119.5(3)
N2 C16 C15 118.7(3)
N2 C17 H17A 99.7
N2 C17 H17B 109.5
H17A C17 H17B 117.2
N2 C17 H17C 98.0
H17A C17 H17C 127.3
H17B C17 H17C 102.4
C8 C18 C28 111.0(3)
C8 C18 C19 114.0(3)
C28 C18 C19 113.2(3)
C8 C18 H18 106.0
C28 C18 H18 106.0
C19 C18 H18 106.0
C20 C19 C18 115.2(3)
C20 C19 H19A 108.5
C18 C19 H19A 108.5
C20 C19 H19B 108.5
C18 C19 H19B 108.5
H19A C19 H19B 107.5
C21 C20 C26 118.0(3)
C21 C20 C19 121.5(3)
C26 C20 C19 120.5(3)
C22 C21 C20 122.3(3)
C22 C21 H21 118.8
C20 C21 H21 118.8
C24 C22 C21 120.1(3)
C24 C22 O3 123.6(3)
C21 C22 O3 116.4(3)
O3 C23 H23A 113.9
O3 C23 H23B 102.9
H23A C23 H23B 120.2
O3 C23 H23C 105.9
H23A C23 H23C 109.7
H23B C23 H23C 102.8
C22 C24 C25 118.3(4)
C22 C24 H24 120.9
C25 C24 H24 120.9
C26 C25 C24 122.6(3)
C26 C25 H25 118.7
C24 C25 H25 118.7
C25 C26 N3 116.1(3)
C25 C26 C20 118.6(3)
N3 C26 C20 125.1(3)
N3 C27 C28 126.1(3)
N3 C27 C32 116.1(3)
C28 C27 C32 117.8(3)
C29 C28 C27 119.7(3)
C29 C28 C18 117.4(3)
C27 C28 C18 122.9(3)
C30 C29 C28 122.7(3)
C30 C29 H29 118.7
C28 C29 H29 118.7
C29 C30 C31 118.6(3)
C29 C30 H30 120.7
C31 C30 H30 120.7
C32 C31 C30 121.1(3)
C32 C31 H31 119.4
C30 C31 H31 119.4
C31 C32 C27 120.2(3)
C31 C32 C33 119.1(3)
C27 C32 C33 120.8(3)
O4 C33 N4 120.1(3)
O4 C33 C32 122.6(3)
N4 C33 C32 117.2(3)
N4 C34 H34A 110.2
N4 C34 H34B 109.1
H34A C34 H34B 97.3
N4 C34 H34C 113.0
H34A C34 H34C 107.5
H34B C34 H34C 118.5
C9 N1 C5 107.5(3)
C9 N1 C10 125.0(3)
C5 N1 C10 126.8(3)
C16 N2 C17 120.9(3)
C16 N2 H2' 115.0
C17 N2 H2' 123.6
C27 N3 C26 135.9(3)
C27 N3 H3' 109.6
C26 N3 H3' 111.7
C33 N4 C34 120.3(3)
C33 N4 H4' 121.2
C34 N4 H4' 118.5
C2 O1 C1 115.7(3)
C22 O3 C23 116.4(3)

loop_
_geom_bond_atom_site_label_1
_geom_bond_atom_site_label_2
_geom_bond_distance
C1 O1 1.422(4)
C1 H1A 1.0103
C1 H1B 0.9131
C1 H1C 1.0531
C2 C7 1.376(5)
C2 O1 1.391(4)
C2 C3 1.396(5)
C3 C4 1.385(5)
C3 H3 0.9500
C4 C5 1.398(5)
C4 H4 0.9500
C5 N1 1.396(4)
C5 C6 1.405(4)
C6 C7 1.417(4)
C6 C8 1.445(4)
C7 H7 0.9500
C8 C9 1.360(4)
C8 C18 1.510(4)
C9 N1 1.388(4)
C9 H9 0.9500
C10 C11 1.390(4)
C10 C15 1.407(4)
C10 N1 1.414(4)
C11 C12 1.376(5)
C11 H11 0.9500
C12 C13 1.377(5)
C12 H12 0.9500
C13 C14 1.382(5)
C13 H13 0.9500
C14 C15 1.383(5)
C14 H14 0.9500
C15 C16 1.494(5)
C16 O2 1.237(4)
C16 N2 1.317(4)
C17 N2 1.464(5)
C17 H17A 0.9256
C17 H17B 1.0673
C17 H17C 1.0867
C18 C28 1.527(4)
C18 C19 1.552(5)
C18 H18 1.0000
C19 C20 1.491(5)
C19 H19A 0.9900
C19 H19B 0.9900
C20 C21 1.394(5)
C20 C26 1.404(4)
C21 C22 1.380(5)
C21 H21 0.9500
C22 C24 1.377(5)
C22 O3 1.382(4)
C23 O3 1.434(4)
C23 H23A 1.0224
C23 H23B 1.0167
C23 H23C 1.1078
C24 C25 1.389(5)
C24 H24 0.9500
C25 C26 1.393(5)
C25 H25 0.9500
C26 N3 1.400(4)
C27 N3 1.380(4)
C27 C28 1.412(4)
C27 C32 1.437(4)
C28 C29 1.378(5)
C29 C30 1.380(5)
C29 H29 0.9500
C30 C31 1.389(4)
C30 H30 0.9500
C31 C32 1.382(5)
C31 H31 0.9500
C32 C33 1.496(4)
C33 O4 1.249(4)
C33 N4 1.339(4)
C34 N4 1.451(4)
C34 H34A 1.0210
C34 H34B 0.9993
C34 H34C 0.9937
N2 H2' 0.9527
N3 H3' 0.9685
N4 H4' 0.9840
